data_4118264
loop_
_publ_author_name
'Zhixue Zhu'
'Albert C. Fahrenbach'
'Hao Li'
'Jonathan C. Barnes'
'Zhichang Liu'
'Scott M. Dyar'
'Huacheng Zhang'
'Juying Lei'
'Raanan Carmieli'
'Amy A. Sarjeant'
'Charlotte L. Stern'
'Michael R. Wasielewski'
'J. Fraser Stoddart'

_publ_section_title
;
 Controlling Switching in Bistable [2]Catenanes by Combining
 Donor-Acceptor and Radical-Radical Interactions
;
_journal_name_full 'Journal of the American Chemical Society'
_journal_page_first 11709
_journal_page_last 11720
_journal_paper_doi 10.1021/ja3037355
_journal_volume 134
_journal_year 2012
_chemical_formula_moiety 'C36 H40 N8 O4, C36 H32 N4, 6(F6 P), 2(C3 H6 O)'
_chemical_formula_sum 'C78 H84 F36 N12 O6 P6'
_chemical_formula_weight 2155.39
_chemical_name_systematic
;
 ? 
;
_space_group_crystal_system monoclinic
_space_group_IT_number 14
_space_group_name_Hall '-P 2yn'
_space_group_name_H-M_alt 'P 1 21/n 1'
_symmetry_space_group_name_Hall '-P 2yn'
_symmetry_space_group_name_H-M 'P 1 21/n 1'
_atom_sites_solution_hydrogens geom
_atom_sites_solution_primary dual
_atom_sites_solution_secondary difmap
_audit_creation_date 2011-07-27
_audit_creation_method
;
  Olex2 1.1
  (compiled 2011.02.15 svn.r1672, GUI svn.r3494)
;
_cell_angle_alpha 90.00
_cell_angle_beta 117.905(3)
_cell_angle_gamma 90.00
_cell_formula_units_Z 4
_cell_length_a 32.7648(17)
_cell_length_b 11.0431(6)
_cell_length_c 33.1123(16)
_cell_measurement_reflns_used 9812
_cell_measurement_temperature 99.99
_cell_measurement_theta_max 61.23
_cell_measurement_theta_min 4.28
_cell_volume 10587.8(10)
_computing_cell_refinement 'Bruker SAINT'
_computing_data_collection 'Bruker APEX2'
_computing_data_reduction 'Bruker SAINT'
_computing_molecular_graphics
;
O. V. Dolomanov, L. J. Bourhis, R. J. Gildea, J. A. K. Howard and H. Puschmann,
OLEX2: a complete structure solution, refinement and analysis program.
J. Appl. Cryst. (2009). 42, 339-341.
;
_computing_publication_material
;
O. V. Dolomanov, L. J. Bourhis, R. J. Gildea, J. A. K. Howard and H. Puschmann,
OLEX2: a complete structure solution, refinement and analysis program.
J. Appl. Cryst. (2009). 42, 339-341.
;
_computing_structure_refinement 'SHELXL-97 (Sheldrick, 2008)'
_computing_structure_solution 'A short history of SHELX (Sheldrick, 2007)/Bruker'
_diffrn_ambient_temperature 99.99
_diffrn_detector_area_resol_mean 8
_diffrn_measured_fraction_theta_full 0.949
_diffrn_measured_fraction_theta_max 0.949
_diffrn_measurement_device_type 'Bruker SMART APEX CCD area detector'
_diffrn_measurement_method '\w and \f scans'
_diffrn_radiation_monochromator 'MX optics'
_diffrn_radiation_type CuK\a
_diffrn_radiation_wavelength 1.54184
_diffrn_reflns_av_R_equivalents 0.0716
_diffrn_reflns_av_unetI/netI 0.0958
_diffrn_reflns_limit_h_max 33
_diffrn_reflns_limit_h_min -37
_diffrn_reflns_limit_k_max 12
_diffrn_reflns_limit_k_min 0
_diffrn_reflns_limit_l_max 37
_diffrn_reflns_limit_l_min 0
_diffrn_reflns_number 38858
_diffrn_reflns_theta_full 61.97
_diffrn_reflns_theta_max 61.97
_diffrn_reflns_theta_min 4.00
_diffrn_source microsource
_diffrn_source_current 0.65
_diffrn_source_power 0.02925
_diffrn_source_voltage 45.0
_diffrn_standards_number 0
_exptl_absorpt_coefficient_mu 1.971
_exptl_absorpt_correction_T_max 0.7521
_exptl_absorpt_correction_T_min 0.5197
_exptl_absorpt_correction_type multi-scan
_exptl_absorpt_process_details
;
 SADABS-2008/1 (Bruker,2008) was used for absorption correction.
 R(int) was 0.1079 before and 0.0589 after correction.
 The Ratio of minimum to maximum transmission is 0.690998537429.
 The \l/2 correction factor is 0.0015
;
_exptl_crystal_colour violet
_exptl_crystal_colour_primary violet
_exptl_crystal_density_diffrn 1.352
_exptl_crystal_description plate
_exptl_crystal_F_000 4392
_exptl_crystal_size_max 0.398
_exptl_crystal_size_mid 0.184
_exptl_crystal_size_min 0.04
_refine_diff_density_max 1.387
_refine_diff_density_min -0.658
_refine_diff_density_rms 0.087
_refine_ls_extinction_method none
_refine_ls_goodness_of_fit_ref 1.091
_refine_ls_hydrogen_treatment constr
_refine_ls_matrix_type full
_refine_ls_number_parameters 1189
_refine_ls_number_reflns 15805
_refine_ls_number_restraints 21
_refine_ls_restrained_S_all 1.092
_refine_ls_R_factor_all 0.1495
_refine_ls_R_factor_gt 0.1045
_refine_ls_shift/su_max 0.001
_refine_ls_shift/su_mean 0.000
_refine_ls_structure_factor_coef Fsqd
_refine_ls_weighting_details 'calc w=1/[\s^2^(Fo^2^)+(0.1844P)^2^+0.0000P] where P=(Fo^2^+2Fc^2^)/3'
_refine_ls_weighting_scheme calc
_refine_ls_wR_factor_gt 0.2938
_refine_ls_wR_factor_ref 0.3165
_reflns_number_gt 9101
_reflns_number_total 15805
_reflns_threshold_expression >2sigma(I)
_cod_data_source_file ja3037355_si_005.cif
_cod_data_source_block n1208
_cod_original_cell_volume 10587.8(9)
_cod_database_code 4118264
_smtbx_masks_special_details
;
Total solvent accessible volume / cell = 2417.3 Ang^3^ [22.8%]
Total electron count / cell = 733.2

The solvent void contains one PF6 anion which is required to balance the
charge of the catenane.  This anion is disordered with several solvent
molecules and could not be adequately resolved.  The formula reported here
includes the correct number of anions and the number of ordered solvent
acetone molecules.
;

loop_
_space_group_symop_id
_space_group_symop_operation_xyz
1 'x, y, z'
2 '-x+1/2, y+1/2, -z+1/2'
3 '-x, -y, -z'
4 'x-1/2, -y-1/2, z-1/2'

loop_
_atom_site_label
_atom_site_type_symbol
_atom_site_fract_x
_atom_site_fract_y
_atom_site_fract_z
_atom_site_U_iso_or_equiv
_atom_site_adp_type
_atom_site_occupancy
_atom_site_symmetry_multiplicity
_atom_site_calc_flag
_atom_site_refinement_flags
_atom_site_disorder_assembly
_atom_site_disorder_group
O1 O 0.43243(15) 0.3301(5) 0.25988(14) 0.0521(12) Uani 1 1 d . A .
O2 O 0.4503(3) 0.1239(8) 0.3211(3) 0.106(3) Uani 1 1 d . . .
O3 O 0.41056(16) 0.4809(4) 0.07758(13) 0.0503(12) Uani 1 1 d . . .
O4 O 0.47968(16) 0.3349(4) 0.05899(14) 0.0517(12) Uani 1 1 d . . .
N5 N 0.4970(2) -0.1008(7) 0.3589(3) 0.081(2) Uani 1 1 d . . .
N6 N 0.5110(2) -0.1065(6) 0.32848(19) 0.0605(17) Uani 1 1 d . A .
N7 N 0.5541(2) -0.1426(5) 0.3480(2) 0.0569(16) Uani 1 1 d . . .
N8 N 0.6646(2) -0.0495(6) 0.41759(19) 0.0558(16) Uani 1 1 d . . .
N9 N 0.56823(19) 0.2328(5) 0.11307(18) 0.0479(14) Uani 1 1 d . . .
N10 N 0.5685(2) 0.2054(6) 0.15190(19) 0.0571(16) Uani 1 1 d . . .
N11 N 0.60309(19) 0.2676(5) 0.18429(19) 0.0504(14) Uani 1 1 d . . .
N12 N 0.70708(18) 0.2685(6) 0.2588(2) 0.0543(16) Uani 1 1 d . . .
C37 C 0.4079(2) 0.3781(6) 0.2168(2) 0.0466(17) Uani 1 1 d . . .
C38 C 0.3612(2) 0.4016(6) 0.1967(2) 0.0508(17) Uani 1 1 d . . .
H38 H 0.3438 0.3877 0.2125 0.061 Uiso 1 1 calc R . .
C39 C 0.3399(3) 0.4477(7) 0.1510(3) 0.063(2) Uani 1 1 d . . .
H39 H 0.3081 0.4691 0.1373 0.076 Uiso 1 1 calc R . .
C040 C 0.5064(2) 0.4018(6) 0.19104(19) 0.0449(17) Uani 1 1 d . . .
H04 H 0.5391 0.3947 0.2063 0.054 Uiso 1 1 calc R . .
C40 C 0.3627(2) 0.4621(6) 0.1267(2) 0.0434(16) Uani 1 1 d . . .
H40 H 0.3465 0.4877 0.0957 0.052 Uiso 1 1 calc R . .
C41 C 0.4111(2) 0.4390(6) 0.1471(2) 0.0416(16) Uani 1 1 d . . .
C42 C 0.4085(3) 0.3068(8) 0.2848(3) 0.065(2) Uani 1 1 d . . .
H42A H 0.3816 0.2542 0.2668 0.078 Uiso 1 1 calc R A .
H42B H 0.3972 0.3837 0.2913 0.078 Uiso 1 1 calc R . .
C43 C 0.4411(3) 0.2443(10) 0.3297(3) 0.082(3) Uani 1 1 d . A .
H43A H 0.4703 0.2902 0.3451 0.098 Uiso 1 1 calc R . .
H43B H 0.4267 0.2426 0.3502 0.098 Uiso 1 1 calc R . .
C44 C 0.4408(7) 0.045(3) 0.3517(12) 0.116(13) Uani 0.65(4) 1 d P A 1
H44A H 0.4088 0.0578 0.3466 0.139 Uiso 0.65(4) 1 calc PR A 1
H44B H 0.4624 0.0635 0.3841 0.139 Uiso 0.65(4) 1 calc PR A 1
C45 C 0.4473(8) -0.085(2) 0.3401(12) 0.091(8) Uani 0.65(4) 1 d P A 1
H45A H 0.4345 -0.1429 0.3540 0.109 Uiso 0.65(4) 1 calc PR A 1
H45B H 0.4316 -0.0973 0.3066 0.109 Uiso 0.65(4) 1 calc PR A 1
C44A C 0.4278(12) 0.019(3) 0.3116(18) 0.095(14) Uani 0.35(4) 1 d P A 2
H44C H 0.4311 -0.0271 0.2877 0.114 Uiso 0.35(4) 1 calc PR A 2
H44D H 0.3946 0.0297 0.3028 0.114 Uiso 0.35(4) 1 calc PR A 2
C45A C 0.4544(14) -0.035(4) 0.3579(14) 0.062(9) Uani 0.35(4) 1 d P A 2
H45C H 0.4349 -0.0934 0.3639 0.074 Uiso 0.35(4) 1 calc PR A 2
H45D H 0.4646 0.0289 0.3816 0.074 Uiso 0.35(4) 1 calc PR A 2
C46 C 0.5678(2) -0.1610(7) 0.3931(2) 0.0520(18) Uani 1 1 d . A .
C47 C 0.5312(4) -0.1312(10) 0.3989(3) 0.089(3) Uani 1 1 d . A .
H47 H 0.5301 -0.1319 0.4270 0.107 Uiso 1 1 calc R . .
C48 C 0.6144(3) -0.2117(7) 0.4232(2) 0.063(2) Uani 1 1 d . . .
H48A H 0.6239 -0.2614 0.4042 0.075 Uiso 1 1 calc R A .
H48B H 0.6120 -0.2665 0.4456 0.075 Uiso 1 1 calc R . .
C49 C 0.6525(3) -0.1181(7) 0.4494(3) 0.072(3) Uani 1 1 d . A .
H49A H 0.6419 -0.0609 0.4655 0.086 Uiso 1 1 calc R . .
H49B H 0.6804 -0.1600 0.4726 0.086 Uiso 1 1 calc R . .
C50 C 0.6547(2) 0.0682(6) 0.4104(2) 0.0527(19) Uani 1 1 d . . .
H50 H 0.6397 0.1066 0.4255 0.063 Uiso 1 1 calc R . .
C51 C 0.6653(2) 0.1349(6) 0.38211(19) 0.0429(16) Uani 1 1 d . . .
H51 H 0.6586 0.2191 0.3781 0.051 Uiso 1 1 calc R . .
C52 C 0.6866(2) 0.0769(7) 0.3589(2) 0.0522(19) Uani 1 1 d . . .
C53 C 0.6980(3) -0.0435(7) 0.3688(3) 0.063(2) Uani 1 1 d . . .
H53 H 0.7141 -0.0845 0.3554 0.076 Uiso 1 1 calc R . .
C54 C 0.6862(3) -0.1045(7) 0.3979(3) 0.064(2) Uani 1 1 d . . .
H54 H 0.6937 -0.1879 0.4039 0.077 Uiso 1 1 calc R . .
C55 C 0.4367(2) 0.4515(5) 0.12318(19) 0.0424(16) Uani 1 1 d . . .
C56 C 0.4837(2) 0.4353(5) 0.1448(2) 0.0397(15) Uani 1 1 d . . .
H56 H 0.5007 0.4467 0.1285 0.048 Uiso 1 1 calc R . .
C57 C 0.4820(2) 0.3792(6) 0.21445(19) 0.0394(15) Uani 1 1 d . . .
H57 H 0.4975 0.3509 0.2451 0.047 Uiso 1 1 calc R . .
C58 C 0.4341(2) 0.3981(5) 0.19291(19) 0.0406(16) Uani 1 1 d . . .
C59 C 0.4341(3) 0.5148(7) 0.0513(2) 0.0547(19) Uani 1 1 d . . .
H59A H 0.4636 0.5552 0.0720 0.066 Uiso 1 1 calc R . .
H59B H 0.4148 0.5745 0.0278 0.066 Uiso 1 1 calc R . .
C60 C 0.4444(3) 0.4118(7) 0.0283(2) 0.058(2) Uani 1 1 d . . .
H60A H 0.4159 0.3636 0.0112 0.069 Uiso 1 1 calc R . .
H60B H 0.4536 0.4445 0.0059 0.069 Uiso 1 1 calc R . .
C61 C 0.5004(3) 0.2673(8) 0.0373(2) 0.060(2) Uani 1 1 d . . .
H61A H 0.5173 0.3225 0.0268 0.073 Uiso 1 1 calc R . .
H61B H 0.4762 0.2255 0.0102 0.073 Uiso 1 1 calc R . .
C62 C 0.5332(2) 0.1757(7) 0.0699(2) 0.0550(19) Uani 1 1 d . . .
H62A H 0.5154 0.1148 0.0772 0.066 Uiso 1 1 calc R . .
H62B H 0.5492 0.1332 0.0550 0.066 Uiso 1 1 calc R . .
C63 C 0.6242(2) 0.3327(6) 0.1653(2) 0.0453(16) Uani 1 1 d . . .
C64 C 0.6024(2) 0.3103(7) 0.1189(2) 0.0464(17) Uani 1 1 d . . .
H64 H 0.6097 0.3420 0.0964 0.056 Uiso 1 1 calc R . .
C65 C 0.6652(3) 0.4079(8) 0.1936(2) 0.061(2) Uani 1 1 d . . .
H65A H 0.6582 0.4582 0.2143 0.073 Uiso 1 1 calc R . .
H65B H 0.6707 0.4636 0.1732 0.073 Uiso 1 1 calc R . .
C66 C 0.7095(2) 0.3382(9) 0.2222(3) 0.066(2) Uani 1 1 d . . .
H66A H 0.7155 0.2822 0.2022 0.079 Uiso 1 1 calc R . .
H66B H 0.7357 0.3958 0.2359 0.079 Uiso 1 1 calc R . .
C67 C 0.7123(2) 0.3245(8) 0.2969(2) 0.0534(19) Uani 1 1 d . . .
H67 H 0.7202 0.4080 0.3009 0.064 Uiso 1 1 calc R . .
C68 C 0.7066(2) 0.2660(6) 0.3302(2) 0.0473(17) Uani 1 1 d . . .
H68 H 0.7101 0.3086 0.3566 0.057 Uiso 1 1 calc R . .
C69 C 0.6956(2) 0.1436(7) 0.3252(2) 0.0510(18) Uani 1 1 d . . .
C70 C 0.6917(2) 0.0871(7) 0.2861(3) 0.061(2) Uani 1 1 d . . .
H70 H 0.6850 0.0029 0.2821 0.073 Uiso 1 1 calc R . .
C71 C 0.6970(2) 0.1489(8) 0.2537(3) 0.0562(19) Uani 1 1 d . . .
H71 H 0.6938 0.1080 0.2271 0.067 Uiso 1 1 calc R . .
N1 N 0.50196(18) 0.0604(5) 0.22142(16) 0.0399(13) Uani 1 1 d . . .
N2 N 0.2976(2) 0.2562(5) 0.03451(18) 0.0529(15) Uani 1 1 d . . .
N3 N 0.3418(2) 0.7914(5) 0.11616(17) 0.0466(14) Uani 1 1 d . . .
N4 N 0.54264(19) 0.5901(5) 0.30548(18) 0.0474(14) Uani 1 1 d . . .
C1 C 0.5022(2) 0.0944(6) 0.1833(2) 0.0446(16) Uani 1 1 d . . .
H1 H 0.5307 0.0986 0.1825 0.054 Uiso 1 1 calc R . .
C2 C 0.4614(2) 0.1243(6) 0.1441(2) 0.0475(17) Uani 1 1 d . . .
H2 H 0.4622 0.1478 0.1169 0.057 Uiso 1 1 calc R . .
C3 C 0.4203(2) 0.1191(5) 0.14572(19) 0.0393(15) Uani 1 1 d . . .
C4 C 0.4212(2) 0.0831(6) 0.1868(2) 0.0438(16) Uani 1 1 d . . .
H4 H 0.3934 0.0793 0.1891 0.053 Uiso 1 1 calc R . .
C5 C 0.4627(2) 0.0534(6) 0.2236(2) 0.0421(15) Uani 1 1 d . . .
H5 H 0.4632 0.0274 0.2511 0.050 Uiso 1 1 calc R . .
C6 C 0.3763(3) 0.1593(6) 0.1053(2) 0.0465(17) Uani 1 1 d . . .
C7 C 0.3753(3) 0.1960(7) 0.0649(2) 0.0524(18) Uani 1 1 d . . .
H7 H 0.4020 0.1878 0.0609 0.063 Uiso 1 1 calc R . .
C8 C 0.3356(3) 0.2442(7) 0.0307(2) 0.059(2) Uani 1 1 d . . .
H8 H 0.3355 0.2699 0.0033 0.070 Uiso 1 1 calc R . .
C9 C 0.2963(3) 0.2125(7) 0.0723(2) 0.062(2) Uani 1 1 d . . .
H9 H 0.2682 0.2146 0.0740 0.074 Uiso 1 1 calc R . .
C10 C 0.3350(2) 0.1656(7) 0.1076(2) 0.057(2) Uani 1 1 d . . .
H10 H 0.3339 0.1369 0.1341 0.069 Uiso 1 1 calc R . .
C11 C 0.2567(3) 0.3256(7) 0.0005(2) 0.0540(19) Uani 1 1 d . . .
H11A H 0.2543 0.3173 -0.0303 0.065 Uiso 1 1 calc R . .
H11B H 0.2281 0.2929 -0.0005 0.065 Uiso 1 1 calc R . .
C12 C 0.2622(2) 0.4553(7) 0.0140(2) 0.055(2) Uani 1 1 d . . .
C13 C 0.2445(2) 0.4988(7) 0.0426(2) 0.0540(19) Uani 1 1 d . . .
H13 H 0.2251 0.4481 0.0495 0.065 Uiso 1 1 calc R . .
C14 C 0.2547(2) 0.6135(7) 0.0606(2) 0.0523(18) Uani 1 1 d . . .
H14 H 0.2437 0.6411 0.0809 0.063 Uiso 1 1 calc R . .
C15 C 0.2814(2) 0.6886(7) 0.0487(2) 0.0515(18) Uani 1 1 d . . .
C16 C 0.2957(2) 0.6521(6) 0.0181(2) 0.0460(16) Uani 1 1 d . . .
H16 H 0.3120 0.7071 0.0088 0.055 Uiso 1 1 calc R . .
C17 C 0.2867(2) 0.5350(7) 0.0000(2) 0.0503(18) Uani 1 1 d . . .
H17 H 0.2968 0.5096 -0.0212 0.060 Uiso 1 1 calc R . .
C18 C 0.2975(2) 0.8104(7) 0.0734(2) 0.0537(19) Uani 1 1 d . . .
H18A H 0.3022 0.8692 0.0533 0.064 Uiso 1 1 calc R . .
H18B H 0.2738 0.8433 0.0809 0.064 Uiso 1 1 calc R . .
C19 C 0.3813(2) 0.7899(6) 0.1148(2) 0.0455(16) Uani 1 1 d . . .
H19 H 0.3816 0.8093 0.0870 0.055 Uiso 1 1 calc R . .
C20 C 0.4218(2) 0.7611(6) 0.1524(2) 0.0453(16) Uani 1 1 d . . .
H20 H 0.4500 0.7616 0.1508 0.054 Uiso 1 1 calc R . .
C21 C 0.4215(2) 0.7309(6) 0.1931(2) 0.0378(14) Uani 1 1 d . . .
C22 C 0.3800(2) 0.7355(7) 0.1939(2) 0.0521(18) Uani 1 1 d . . .
H22 H 0.3789 0.7165 0.2213 0.063 Uiso 1 1 calc R . .
C23 C 0.3398(2) 0.7676(7) 0.1551(2) 0.0521(18) Uani 1 1 d . . .
H23 H 0.3113 0.7727 0.1560 0.063 Uiso 1 1 calc R . .
C24 C 0.4651(2) 0.6883(6) 0.2337(2) 0.0444(16) Uani 1 1 d . . .
C25 C 0.5080(2) 0.7039(6) 0.2365(2) 0.0451(16) Uani 1 1 d . . .
H25 H 0.5114 0.7501 0.2140 0.054 Uiso 1 1 calc R . .
C26 C 0.5465(2) 0.6516(6) 0.2725(2) 0.0480(17) Uani 1 1 d . . .
H26 H 0.5760 0.6596 0.2737 0.058 Uiso 1 1 calc R . .
C27 C 0.5019(2) 0.5820(6) 0.3051(2) 0.0481(17) Uani 1 1 d . . .
H27 H 0.4999 0.5421 0.3295 0.058 Uiso 1 1 calc R . .
C28 C 0.4632(2) 0.6299(6) 0.2703(2) 0.0454(16) Uani 1 1 d . . .
H28 H 0.4346 0.6238 0.2709 0.054 Uiso 1 1 calc R . .
C29 C 0.5841(2) 0.5245(7) 0.3417(2) 0.061(2) Uani 1 1 d . . .
H29A H 0.5842 0.5296 0.3716 0.073 Uiso 1 1 calc R . .
H29B H 0.6130 0.5612 0.3447 0.073 Uiso 1 1 calc R . .
C30 C 0.5806(2) 0.3934(6) 0.3266(2) 0.0437(16) Uani 1 1 d . . .
C31 C 0.5587(2) 0.3102(7) 0.3396(2) 0.0483(18) Uani 1 1 d . . .
H31 H 0.5494 0.3323 0.3618 0.058 Uiso 1 1 calc R . .
C32 C 0.5494(2) 0.1942(8) 0.32174(19) 0.0513(19) Uani 1 1 d . . .
H32 H 0.5342 0.1374 0.3317 0.062 Uiso 1 1 calc R . .
C33 C 0.5628(2) 0.1622(6) 0.28908(19) 0.0396(15) Uani 1 1 d . . .
C34 C 0.5876(2) 0.2434(6) 0.2777(2) 0.0445(16) Uani 1 1 d . . .
H34 H 0.5989 0.2200 0.2571 0.053 Uiso 1 1 calc R . .
C35 C 0.5962(2) 0.3593(7) 0.2961(2) 0.0481(17) Uani 1 1 d . . .
H35 H 0.6128 0.4155 0.2876 0.058 Uiso 1 1 calc R . .
C36 C 0.5472(2) 0.0416(6) 0.2631(2) 0.0468(17) Uani 1 1 d . . .
H36A H 0.5706 0.0131 0.2543 0.056 Uiso 1 1 calc R . .
H36B H 0.5440 -0.0206 0.2830 0.056 Uiso 1 1 calc R . .
P2 P 0.70360(7) 0.50768(18) 0.46264(6) 0.0603(6) Uani 1 1 d . . .
F7 F 0.7109(2) 0.4218(4) 0.50460(14) 0.0890(17) Uani 1 1 d . . .
F8 F 0.7034(2) 0.3943(4) 0.43435(15) 0.110(2) Uani 1 1 d . . .
F9 F 0.69481(18) 0.5934(4) 0.42093(15) 0.0768(14) Uani 1 1 d . . .
F10 F 0.70344(16) 0.6214(4) 0.49241(16) 0.0742(13) Uani 1 1 d . . .
F11 F 0.75772(17) 0.5195(6) 0.48222(15) 0.0971(19) Uani 1 1 d . . .
F12 F 0.64913(17) 0.4967(5) 0.44335(14) 0.0898(17) Uani 1 1 d . . .
O1S O 0.5472(2) 0.8631(5) 0.17901(19) 0.0699(15) Uani 1 1 d . . .
C1S C 0.5552(3) 0.6977(8) 0.1387(3) 0.077(3) Uani 1 1 d . . .
H1SA H 0.5849 0.6566 0.1487 0.116 Uiso 1 1 calc R . .
H1SB H 0.5383 0.6986 0.1052 0.116 Uiso 1 1 calc R . .
H1SC H 0.5370 0.6545 0.1507 0.116 Uiso 1 1 calc R . .
C2S C 0.5632(3) 0.8212(8) 0.1557(3) 0.064(2) Uani 1 1 d . . .
C3S C 0.5937(4) 0.8982(9) 0.1433(3) 0.088(3) Uani 1 1 d . . .
H3SA H 0.5913 0.9831 0.1507 0.132 Uiso 1 1 calc R . .
H3SB H 0.5838 0.8905 0.1106 0.132 Uiso 1 1 calc R . .
H3SC H 0.6258 0.8712 0.1608 0.132 Uiso 1 1 calc R . .
P4 P 0.07004(6) 0.39172(19) 0.47135(6) 0.0544(5) Uani 1 1 d . . .
F19 F 0.05384(18) 0.3083(7) 0.42769(17) 0.110(2) Uani 1 1 d . . .
F20 F 0.0807(2) 0.2744(5) 0.50238(17) 0.0901(16) Uani 1 1 d . . .
F21 F 0.0871(2) 0.4666(6) 0.5178(2) 0.105(2) Uani 1 1 d . . .
F22 F 0.0588(2) 0.5095(7) 0.4429(3) 0.163(4) Uani 1 1 d . . .
F23 F 0.01948(16) 0.3887(5) 0.46521(16) 0.0804(14) Uani 1 1 d . . .
F24 F 0.12068(15) 0.3970(6) 0.47697(15) 0.0895(17) Uani 1 1 d . . .
O2S O 0.1889(2) 0.3995(6) 0.6495(2) 0.0818(18) Uani 1 1 d . . .
C4S C 0.1997(3) 0.5137(7) 0.5953(3) 0.072(2) Uani 1 1 d . . .
H4SA H 0.1897 0.5824 0.6073 0.108 Uiso 1 1 calc R . .
H4SB H 0.1812 0.5106 0.5620 0.108 Uiso 1 1 calc R . .
H4SC H 0.2324 0.5234 0.6034 0.108 Uiso 1 1 calc R . .
C5S C 0.1934(2) 0.3980(7) 0.6157(3) 0.059(2) Uani 1 1 d . . .
C6S C 0.1949(3) 0.2844(7) 0.5909(3) 0.069(2) Uani 1 1 d . . .
H6SA H 0.1967 0.2133 0.6093 0.103 Uiso 1 1 calc R . .
H6SB H 0.2221 0.2869 0.5859 0.103 Uiso 1 1 calc R . .
H6SC H 0.1669 0.2796 0.5614 0.103 Uiso 1 1 calc R . .
P3 P 0.67394(6) 0.69469(17) 0.27927(6) 0.0506(5) Uani 1 1 d . . .
F13 F 0.6799(3) 0.5942(7) 0.3143(3) 0.151(3) Uani 1 1 d . . .
F14 F 0.63040(19) 0.6203(7) 0.2461(2) 0.135(3) Uani 1 1 d . . .
F15 F 0.6697(3) 0.7908(9) 0.2435(3) 0.191(4) Uani 1 1 d . . .
F16 F 0.71798(18) 0.7659(6) 0.3148(2) 0.120(2) Uani 1 1 d . . .
F17 F 0.70743(16) 0.6190(4) 0.26555(17) 0.0761(13) Uani 1 1 d . . .
F18 F 0.64290(19) 0.7704(6) 0.2937(3) 0.144(3) Uani 1 1 d . . .
P1 P 0.82912(6) 0.12155(16) 0.40669(5) 0.0444(4) Uani 1 1 d D . .
F1 F 0.86094(14) 0.2283(3) 0.43852(13) 0.0622(11) Uani 1 1 d D . .
F2 F 0.84656(14) 0.0344(4) 0.45041(13) 0.0627(11) Uani 1 1 d D . .
F3 F 0.79636(13) 0.0145(3) 0.37544(13) 0.0556(10) Uani 1 1 d D . .
F4 F 0.81126(13) 0.2070(3) 0.36290(11) 0.0516(10) Uani 1 1 d D . .
F5 F 0.87034(14) 0.0748(4) 0.39819(15) 0.0631(11) Uani 1 1 d D . .
F6 F 0.78797(14) 0.1673(4) 0.41674(11) 0.0578(11) Uani 1 1 d D . .
P5 P 0.1862(2) 0.5039(6) 0.2799(2) 0.1251(12) Uani 0.593(4) 1 d PD B 1
F25 F 0.1763(4) 0.6437(10) 0.2877(4) 0.1251(12) Uani 0.593(4) 1 d PD B 1
F26 F 0.1753(4) 0.5285(11) 0.2283(4) 0.1251(12) Uani 0.593(4) 1 d PD B 1
F27 F 0.1897(4) 0.3627(10) 0.2740(4) 0.1251(12) Uani 0.593(4) 1 d PD B 1
F28 F 0.1946(4) 0.4860(12) 0.3312(4) 0.1251(12) Uani 0.593(4) 1 d PD B 1
F29 F 0.1326(4) 0.4774(11) 0.2650(4) 0.1251(12) Uani 0.593(4) 1 d PD B 1
F30 F 0.2386(4) 0.5243(12) 0.2934(4) 0.1251(12) Uani 0.593(4) 1 d PD B 1
P5A P 0.7813(4) 0.4387(9) 0.6826(4) 0.1251(12) Uani 0.407(4) 1 d P B 2
F25A F 0.7695(6) 0.3080(16) 0.6531(6) 0.1251(12) Uani 0.407(4) 1 d P B 2
F26A F 0.7872(6) 0.3565(16) 0.7257(6) 0.1251(12) Uani 0.407(4) 1 d P B 2
F27A F 0.7822(7) 0.5704(18) 0.7095(7) 0.1251(12) Uani 0.407(4) 1 d P B 2
F28A F 0.7795(6) 0.5020(18) 0.6415(7) 0.1251(12) Uani 0.407(4) 1 d P B 2
F29A F 0.8358(7) 0.4288(18) 0.6982(7) 0.1251(12) Uani 0.407(4) 1 d P B 2
F30A F 0.7277(7) 0.4436(16) 0.6641(7) 0.1251(12) Uani 0.407(4) 1 d P B 2

loop_
_atom_site_aniso_label
_atom_site_aniso_U_11
_atom_site_aniso_U_22
_atom_site_aniso_U_33
_atom_site_aniso_U_23
_atom_site_aniso_U_13
_atom_site_aniso_U_12
O1 0.042(3) 0.059(3) 0.041(2) 0.003(2) 0.007(2) 0.011(2)
O2 0.103(6) 0.097(6) 0.133(6) 0.064(5) 0.067(5) 0.033(5)
O3 0.056(3) 0.041(3) 0.023(2) 0.001(2) -0.0061(19) 0.006(2)
O4 0.054(3) 0.054(3) 0.034(2) 0.000(2) 0.009(2) 0.003(2)
N5 0.058(4) 0.088(6) 0.093(5) 0.043(5) 0.031(4) 0.023(4)
N6 0.064(4) 0.053(4) 0.041(3) 0.002(3) 0.004(3) -0.002(3)
N7 0.077(5) 0.035(3) 0.056(4) -0.005(3) 0.029(3) 0.007(3)
N8 0.049(4) 0.044(4) 0.037(3) 0.003(3) -0.011(3) -0.001(3)
N9 0.043(3) 0.052(4) 0.043(3) -0.010(3) 0.015(2) -0.005(3)
N10 0.063(4) 0.069(4) 0.042(3) 0.002(3) 0.027(3) -0.013(3)
N11 0.048(3) 0.051(4) 0.050(3) 0.006(3) 0.021(3) -0.006(3)
N12 0.032(3) 0.070(4) 0.054(4) -0.020(3) 0.015(3) -0.004(3)
C37 0.045(4) 0.037(4) 0.035(3) 0.002(3) 0.000(3) 0.009(3)
C38 0.047(4) 0.046(4) 0.045(4) 0.002(3) 0.009(3) 0.007(3)
C39 0.040(4) 0.047(5) 0.066(5) 0.004(4) -0.006(4) 0.011(4)
C040 0.038(4) 0.046(4) 0.024(3) -0.004(3) -0.008(3) 0.008(3)
C40 0.043(4) 0.031(3) 0.029(3) 0.001(3) -0.006(3) -0.003(3)
C41 0.043(4) 0.031(3) 0.032(3) -0.006(3) 0.002(3) 0.007(3)
C42 0.062(5) 0.063(5) 0.064(5) 0.001(4) 0.024(4) 0.013(4)
C43 0.087(7) 0.107(8) 0.067(5) 0.032(6) 0.048(5) 0.026(6)
C44 0.072(12) 0.12(2) 0.18(3) 0.12(2) 0.084(16) 0.050(13)
C45 0.071(12) 0.033(11) 0.17(2) 0.005(12) 0.058(15) -0.003(9)
C44A 0.11(3) 0.05(2) 0.11(3) 0.00(2) 0.03(2) 0.004(17)
C45A 0.08(2) 0.03(2) 0.08(2) 0.012(16) 0.039(18) 0.008(19)
C46 0.045(4) 0.054(5) 0.042(4) 0.012(4) 0.009(3) 0.004(4)
C47 0.100(7) 0.119(9) 0.053(5) 0.042(6) 0.040(5) 0.047(7)
C48 0.072(5) 0.044(4) 0.046(4) 0.001(4) 0.006(4) -0.010(4)
C49 0.069(5) 0.049(5) 0.053(4) 0.014(4) -0.009(4) -0.008(4)
C50 0.053(4) 0.037(4) 0.034(3) -0.005(3) -0.008(3) 0.004(3)
C51 0.043(4) 0.031(3) 0.031(3) 0.001(3) -0.002(3) 0.003(3)
C52 0.034(4) 0.050(4) 0.048(4) -0.009(4) -0.001(3) 0.012(3)
C53 0.049(4) 0.050(5) 0.056(4) -0.013(4) -0.004(4) 0.004(4)
C54 0.043(4) 0.037(4) 0.068(5) 0.000(4) -0.012(4) 0.004(4)
C55 0.047(4) 0.021(3) 0.029(3) -0.002(3) -0.007(3) -0.001(3)
C56 0.040(4) 0.031(3) 0.031(3) -0.002(3) 0.002(3) 0.000(3)
C57 0.037(3) 0.041(4) 0.023(3) -0.011(3) 0.000(3) 0.006(3)
C58 0.044(4) 0.026(3) 0.026(3) -0.003(3) -0.005(3) 0.003(3)
C59 0.054(4) 0.049(4) 0.037(3) -0.001(4) 0.001(3) -0.010(4)
C60 0.057(5) 0.067(5) 0.031(3) 0.001(4) 0.005(3) -0.004(4)
C61 0.047(4) 0.077(6) 0.039(4) -0.003(4) 0.005(3) -0.009(4)
C62 0.051(4) 0.063(5) 0.041(4) -0.007(4) 0.014(3) -0.014(4)
C63 0.052(4) 0.045(4) 0.036(3) -0.010(3) 0.018(3) -0.010(3)
C64 0.049(4) 0.055(4) 0.030(3) 0.003(3) 0.015(3) 0.000(4)
C65 0.060(5) 0.066(5) 0.046(4) -0.002(4) 0.016(4) -0.015(4)
C66 0.044(4) 0.100(7) 0.054(4) -0.019(5) 0.022(4) -0.020(5)
C67 0.036(4) 0.069(5) 0.041(4) -0.010(4) 0.005(3) -0.004(4)
C68 0.042(4) 0.047(4) 0.030(3) -0.009(3) -0.002(3) 0.007(3)
C69 0.030(3) 0.055(5) 0.043(4) -0.005(4) -0.004(3) 0.013(3)
C70 0.045(4) 0.052(5) 0.062(5) -0.011(4) 0.005(4) 0.010(4)
C71 0.043(4) 0.065(5) 0.050(4) -0.008(4) 0.012(3) 0.012(4)
N1 0.047(3) 0.031(3) 0.031(3) -0.003(2) 0.009(2) 0.005(2)
N2 0.059(4) 0.036(3) 0.037(3) -0.010(3) 0.000(3) -0.009(3)
N3 0.055(4) 0.036(3) 0.031(3) -0.007(2) 0.004(2) 0.008(3)
N4 0.041(3) 0.039(3) 0.045(3) -0.007(3) 0.006(3) 0.006(3)
C1 0.051(4) 0.049(4) 0.032(3) -0.004(3) 0.018(3) -0.007(3)
C2 0.060(5) 0.043(4) 0.028(3) -0.002(3) 0.011(3) -0.008(3)
C3 0.051(4) 0.026(3) 0.029(3) -0.001(3) 0.008(3) -0.005(3)
C4 0.047(4) 0.042(4) 0.032(3) 0.002(3) 0.009(3) 0.002(3)
C5 0.055(4) 0.041(4) 0.030(3) 0.005(3) 0.020(3) 0.000(3)
C6 0.070(5) 0.029(3) 0.027(3) -0.006(3) 0.011(3) -0.007(3)
C7 0.067(5) 0.050(4) 0.033(3) 0.004(3) 0.017(3) 0.020(4)
C8 0.079(6) 0.057(5) 0.028(3) -0.002(4) 0.014(4) 0.013(4)
C9 0.053(4) 0.058(5) 0.040(4) 0.010(4) -0.006(3) -0.016(4)
C10 0.047(4) 0.061(5) 0.038(3) 0.010(4) -0.001(3) -0.022(4)
C11 0.058(4) 0.050(4) 0.026(3) -0.001(3) -0.005(3) 0.002(4)
C12 0.041(4) 0.060(5) 0.028(3) 0.006(3) -0.013(3) 0.001(4)
C13 0.040(4) 0.069(5) 0.032(3) 0.002(4) 0.000(3) 0.000(4)
C14 0.048(4) 0.060(5) 0.033(3) 0.007(4) 0.005(3) 0.018(4)
C15 0.047(4) 0.049(4) 0.033(3) 0.011(3) -0.002(3) 0.016(4)
C16 0.049(4) 0.045(4) 0.030(3) 0.004(3) 0.007(3) 0.008(3)
C17 0.058(4) 0.050(4) 0.022(3) 0.008(3) 0.001(3) 0.009(4)
C18 0.054(4) 0.047(4) 0.033(3) 0.005(3) -0.002(3) 0.012(4)
C19 0.058(5) 0.034(4) 0.031(3) 0.000(3) 0.009(3) 0.004(3)
C20 0.044(4) 0.040(4) 0.045(4) -0.006(3) 0.015(3) -0.004(3)
C21 0.042(4) 0.029(3) 0.033(3) -0.001(3) 0.010(3) 0.003(3)
C22 0.043(4) 0.064(5) 0.036(3) -0.001(4) 0.008(3) 0.011(4)
C23 0.046(4) 0.064(5) 0.038(3) 0.002(4) 0.012(3) 0.018(4)
C24 0.045(4) 0.040(4) 0.033(3) -0.013(3) 0.005(3) -0.002(3)
C25 0.048(4) 0.042(4) 0.034(3) -0.005(3) 0.010(3) 0.000(3)
C26 0.040(4) 0.050(4) 0.038(3) -0.007(3) 0.005(3) 0.000(3)
C27 0.052(4) 0.047(4) 0.035(3) -0.006(3) 0.012(3) 0.002(3)
C28 0.040(4) 0.045(4) 0.044(4) -0.010(3) 0.014(3) 0.007(3)
C29 0.036(4) 0.070(5) 0.040(4) -0.009(4) -0.014(3) 0.001(4)
C30 0.038(4) 0.044(4) 0.031(3) -0.006(3) 0.001(3) 0.003(3)
C31 0.037(4) 0.070(5) 0.023(3) -0.004(3) 0.001(3) 0.011(4)
C32 0.038(4) 0.077(5) 0.022(3) 0.008(4) 0.000(3) 0.009(4)
C33 0.031(3) 0.046(4) 0.029(3) 0.007(3) 0.003(3) 0.008(3)
C34 0.034(3) 0.055(4) 0.029(3) 0.000(3) 0.003(3) 0.010(3)
C35 0.032(3) 0.053(4) 0.031(3) 0.006(3) -0.009(3) 0.006(3)
C36 0.046(4) 0.045(4) 0.036(3) 0.014(3) 0.008(3) 0.014(3)
P2 0.0646(13) 0.0397(10) 0.0368(9) -0.0018(8) -0.0094(8) 0.0044(10)
F7 0.132(5) 0.060(3) 0.048(2) 0.018(2) 0.019(3) 0.034(3)
F8 0.190(6) 0.039(3) 0.042(2) -0.010(2) 0.006(3) 0.016(3)
F9 0.093(4) 0.052(3) 0.069(3) 0.019(2) 0.023(3) 0.011(2)
F10 0.068(3) 0.059(3) 0.076(3) -0.020(2) 0.017(2) 0.006(2)
F11 0.064(3) 0.137(5) 0.057(3) -0.030(3) 0.001(2) 0.022(3)
F12 0.068(3) 0.097(4) 0.053(2) 0.012(3) -0.014(2) -0.015(3)
O1S 0.085(4) 0.066(4) 0.062(3) 0.012(3) 0.038(3) 0.009(3)
C1S 0.068(6) 0.082(7) 0.073(5) -0.019(5) 0.026(5) 0.003(5)
C2S 0.049(4) 0.071(6) 0.048(4) 0.012(4) 0.003(4) 0.007(4)
C3S 0.128(9) 0.082(7) 0.072(6) 0.032(5) 0.062(6) 0.027(6)
P4 0.0442(10) 0.0566(12) 0.0474(10) 0.0042(10) 0.0088(8) 0.0039(9)
F19 0.073(3) 0.181(7) 0.072(3) -0.044(4) 0.030(3) -0.047(4)
F20 0.114(4) 0.067(3) 0.079(3) 0.021(3) 0.037(3) 0.031(3)
F21 0.092(4) 0.123(5) 0.120(4) -0.068(4) 0.065(4) -0.046(4)
F22 0.086(4) 0.168(7) 0.236(8) 0.163(7) 0.077(5) 0.046(4)
F23 0.055(3) 0.102(4) 0.074(3) 0.024(3) 0.021(2) 0.006(3)
F24 0.043(2) 0.150(5) 0.060(3) -0.030(3) 0.011(2) 0.004(3)
O2S 0.098(5) 0.082(4) 0.082(4) 0.028(4) 0.056(4) 0.030(4)
C4S 0.077(6) 0.050(5) 0.052(4) 0.007(4) -0.001(4) 0.002(4)
C5S 0.034(4) 0.048(5) 0.067(5) 0.002(4) 0.002(3) 0.007(3)
C6S 0.067(5) 0.047(5) 0.068(5) 0.020(4) 0.011(4) 0.010(4)
P3 0.0466(10) 0.0432(10) 0.0508(10) -0.0111(9) 0.0134(8) -0.0079(9)
F13 0.211(9) 0.141(6) 0.149(6) 0.053(5) 0.124(6) 0.009(6)
F14 0.062(3) 0.152(6) 0.153(6) -0.112(5) 0.017(3) -0.028(4)
F15 0.173(8) 0.216(10) 0.205(9) 0.141(8) 0.106(7) 0.078(7)
F16 0.059(3) 0.128(5) 0.163(6) -0.100(5) 0.045(3) -0.031(3)
F17 0.063(3) 0.066(3) 0.096(3) -0.032(3) 0.034(3) -0.016(2)
F18 0.064(3) 0.138(6) 0.238(8) -0.123(6) 0.077(5) -0.049(4)
P1 0.0420(10) 0.0361(9) 0.0356(8) 0.0015(8) 0.0018(7) 0.0011(8)
F1 0.063(3) 0.037(2) 0.050(2) -0.0004(19) -0.0042(19) 0.002(2)
F2 0.057(3) 0.056(3) 0.047(2) 0.017(2) 0.0013(19) -0.003(2)
F3 0.049(2) 0.042(2) 0.053(2) -0.0110(19) 0.0052(18) -0.0071(19)
F4 0.056(2) 0.051(2) 0.0318(17) 0.0113(18) 0.0074(16) 0.0047(19)
F5 0.046(2) 0.060(3) 0.077(3) 0.000(2) 0.024(2) 0.004(2)
F6 0.061(3) 0.070(3) 0.0300(18) -0.004(2) 0.0112(17) 0.003(2)
P5 0.136(3) 0.124(3) 0.153(3) 0.023(2) 0.100(3) 0.022(2)
F25 0.136(3) 0.124(3) 0.153(3) 0.023(2) 0.100(3) 0.022(2)
F26 0.136(3) 0.124(3) 0.153(3) 0.023(2) 0.100(3) 0.022(2)
F27 0.136(3) 0.124(3) 0.153(3) 0.023(2) 0.100(3) 0.022(2)
F28 0.136(3) 0.124(3) 0.153(3) 0.023(2) 0.100(3) 0.022(2)
F29 0.136(3) 0.124(3) 0.153(3) 0.023(2) 0.100(3) 0.022(2)
F30 0.136(3) 0.124(3) 0.153(3) 0.023(2) 0.100(3) 0.022(2)
P5A 0.136(3) 0.124(3) 0.153(3) 0.023(2) 0.100(3) 0.022(2)
F25A 0.136(3) 0.124(3) 0.153(3) 0.023(2) 0.100(3) 0.022(2)
F26A 0.136(3) 0.124(3) 0.153(3) 0.023(2) 0.100(3) 0.022(2)
F27A 0.136(3) 0.124(3) 0.153(3) 0.023(2) 0.100(3) 0.022(2)
F28A 0.136(3) 0.124(3) 0.153(3) 0.023(2) 0.100(3) 0.022(2)
F29A 0.136(3) 0.124(3) 0.153(3) 0.023(2) 0.100(3) 0.022(2)
F30A 0.136(3) 0.124(3) 0.153(3) 0.023(2) 0.100(3) 0.022(2)

loop_
_atom_type_symbol
_atom_type_description
_atom_type_scat_dispersion_real
_atom_type_scat_dispersion_imag
_atom_type_scat_source
C C 0.0181 0.0091 'International Tables Vol C Tables 4.2.6.8 and 6.1.1.4'
H H 0.0000 0.0000 'International Tables Vol C Tables 4.2.6.8 and 6.1.1.4'
F F 0.0727 0.0534 'International Tables Vol C Tables 4.2.6.8 and 6.1.1.4'
N N 0.0311 0.0180 'International Tables Vol C Tables 4.2.6.8 and 6.1.1.4'
O O 0.0492 0.0322 'International Tables Vol C Tables 4.2.6.8 and 6.1.1.4'
P P 0.2955 0.4335 'International Tables Vol C Tables 4.2.6.8 and 6.1.1.4'

loop_
_geom_angle_atom_site_label_1
_geom_angle_atom_site_label_2
_geom_angle_atom_site_label_3
_geom_angle
C37 O1 C42 117.7(5)
C43 O2 C44 106.1(15)
C44A O2 C43 135.5(18)
C44A O2 C44 51.5(17)
C55 O3 C59 118.9(5)
C61 O4 C60 112.2(5)
N6 N5 C45 114.0(15)
N6 N5 C45A 130.4(14)
N6 N5 C47 109.0(7)
C45 N5 C45A 28.9(12)
C47 N5 C45 135.9(14)
C47 N5 C45A 118.3(16)
N5 N6 N7 109.0(6)
N6 N7 C46 108.2(6)
C50 N8 C49 119.9(8)
C54 N8 C49 119.8(7)
C54 N8 C50 120.3(7)
N10 N9 C62 119.3(6)
N10 N9 C64 112.3(5)
C64 N9 C62 128.4(6)
N9 N10 N11 106.4(5)
N10 N11 C63 109.3(5)
C67 N12 C66 120.1(7)
C67 N12 C71 119.0(7)
C71 N12 C66 120.8(6)
O1 C37 C38 123.6(6)
O1 C37 C58 115.0(6)
C38 C37 C58 121.4(6)
C37 C38 H38 121.2
C37 C38 C39 117.5(7)
C39 C38 H38 121.2
C38 C39 H39 118.5
C40 C39 C38 123.0(7)
C40 C39 H39 118.5
C56 C040 H04 119.6
C57 C040 H04 119.6
C57 C040 C56 120.7(6)
C39 C40 H40 119.9
C39 C40 C41 120.2(6)
C41 C40 H40 119.9
C55 C41 C40 122.7(6)
C55 C41 C58 118.5(6)
C58 C41 C40 118.8(6)
O1 C42 H42A 109.8
O1 C42 H42B 109.8
O1 C42 C43 109.2(6)
H42A C42 H42B 108.3
C43 C42 H42A 109.8
C43 C42 H42B 109.8
O2 C43 C42 110.1(8)
O2 C43 H43A 109.6
O2 C43 H43B 109.6
C42 C43 H43A 109.6
C42 C43 H43B 109.6
H43A C43 H43B 108.2
O2 C44 H44A 110.5
O2 C44 H44B 110.5
O2 C44 C45 106(3)
H44A C44 H44B 108.7
C45 C44 H44A 110.5
C45 C44 H44B 110.5
N5 C45 C44 105(2)
N5 C45 H45A 110.7
N5 C45 H45B 110.7
C44 C45 H45A 110.7
C44 C45 H45B 110.7
H45A C45 H45B 108.8
O2 C44A H44C 112.5
O2 C44A H44D 112.5
O2 C44A C45A 97(4)
H44C C44A H44D 110.0
C45A C44A H44C 112.5
C45A C44A H44D 112.5
N5 C45A H45C 110.3
N5 C45A H45D 110.3
C44A C45A N5 107(3)
C44A C45A H45C 110.3
C44A C45A H45D 110.3
H45C C45A H45D 108.5
N7 C46 C48 119.9(7)
C47 C46 N7 105.2(6)
C47 C46 C48 134.8(7)
N5 C47 C46 108.6(7)
N5 C47 H47 125.7
C46 C47 H47 125.7
C46 C48 H48A 108.4
C46 C48 H48B 108.4
C46 C48 C49 115.6(7)
H48A C48 H48B 107.4
C49 C48 H48A 108.4
C49 C48 H48B 108.4
N8 C49 C48 110.9(6)
N8 C49 H49A 109.5
N8 C49 H49B 109.5
C48 C49 H49A 109.5
C48 C49 H49B 109.5
H49A C49 H49B 108.1
N8 C50 H50 118.9
N8 C50 C51 122.2(8)
C51 C50 H50 118.9
C50 C51 H51 120.7
C50 C51 C52 118.7(6)
C52 C51 H51 120.7
C51 C52 C69 120.6(6)
C53 C52 C51 117.2(8)
C53 C52 C69 122.2(7)
C52 C53 H53 119.8
C54 C53 C52 120.4(8)
C54 C53 H53 119.8
N8 C54 C53 121.1(7)
N8 C54 H54 119.5
C53 C54 H54 119.5
O3 C55 C41 114.3(6)
C56 C55 O3 124.8(6)
C56 C55 C41 120.8(5)
C040 C56 H56 120.0
C55 C56 C040 119.9(6)
C55 C56 H56 120.0
C040 C57 H57 120.1
C040 C57 C58 119.7(5)
C58 C57 H57 120.1
C41 C58 C37 119.0(6)
C57 C58 C37 120.9(5)
C57 C58 C41 120.0(6)
O3 C59 H59A 108.6
O3 C59 H59B 108.6
O3 C59 C60 114.7(6)
H59A C59 H59B 107.6
C60 C59 H59A 108.6
C60 C59 H59B 108.6
O4 C60 C59 113.2(5)
O4 C60 H60A 108.9
O4 C60 H60B 108.9
C59 C60 H60A 108.9
C59 C60 H60B 108.9
H60A C60 H60B 107.8
O4 C61 H61A 109.7
O4 C61 H61B 109.7
O4 C61 C62 110.0(6)
H61A C61 H61B 108.2
C62 C61 H61A 109.7
C62 C61 H61B 109.7
N9 C62 C61 112.1(6)
N9 C62 H62A 109.2
N9 C62 H62B 109.2
C61 C62 H62A 109.2
C61 C62 H62B 109.2
H62A C62 H62B 107.9
N11 C63 C64 108.3(6)
N11 C63 C65 121.2(6)
C64 C63 C65 130.4(6)
N9 C64 C63 103.7(6)
N9 C64 H64 128.2
C63 C64 H64 128.2
C63 C65 H65A 108.4
C63 C65 H65B 108.4
C63 C65 C66 115.5(7)
H65A C65 H65B 107.5
C66 C65 H65A 108.4
C66 C65 H65B 108.4
N12 C66 C65 112.0(6)
N12 C66 H66A 109.2
N12 C66 H66B 109.2
C65 C66 H66A 109.2
C65 C66 H66B 109.2
H66A C66 H66B 107.9
N12 C67 H67 118.8
N12 C67 C68 122.4(7)
C68 C67 H67 118.8
C67 C68 H68 120.3
C67 C68 C69 119.5(7)
C69 C68 H68 120.3
C68 C69 C52 121.9(6)
C70 C69 C52 121.1(7)
C70 C69 C68 117.0(7)
C69 C70 H70 119.2
C71 C70 C69 121.6(8)
C71 C70 H70 119.2
N12 C71 C70 120.5(7)
N12 C71 H71 119.8
C70 C71 H71 119.8
C1 N1 C5 120.5(6)
C1 N1 C36 118.4(6)
C5 N1 C36 120.8(5)
C8 N2 C9 119.5(6)
C8 N2 C11 122.3(6)
C9 N2 C11 118.0(7)
C19 N3 C18 120.2(6)
C19 N3 C23 121.2(6)
C23 N3 C18 118.4(6)
C26 N4 C29 119.7(6)
C27 N4 C26 120.2(6)
C27 N4 C29 120.0(6)
N1 C1 H1 119.2
N1 C1 C2 121.7(6)
C2 C1 H1 119.2
C1 C2 H2 120.6
C3 C2 C1 118.8(6)
C3 C2 H2 120.6
C2 C3 C4 118.3(6)
C2 C3 C6 120.1(6)
C4 C3 C6 121.5(6)
C3 C4 H4 120.4
C5 C4 C3 119.2(6)
C5 C4 H4 120.4
N1 C5 C4 121.5(6)
N1 C5 H5 119.2
C4 C5 H5 119.2
C7 C6 C3 121.8(7)
C7 C6 C10 117.0(6)
C10 C6 C3 121.1(6)
C6 C7 H7 120.1
C8 C7 C6 119.8(7)
C8 C7 H7 120.1
N2 C8 C7 122.3(7)
N2 C8 H8 118.9
C7 C8 H8 118.9
N2 C9 H9 119.8
N2 C9 C10 120.3(8)
C10 C9 H9 119.8
C6 C10 H10 119.6
C9 C10 C6 120.7(7)
C9 C10 H10 119.6
N2 C11 H11A 109.9
N2 C11 H11B 109.9
H11A C11 H11B 108.3
C12 C11 N2 109.1(5)
C12 C11 H11A 109.9
C12 C11 H11B 109.9
C13 C12 C11 120.2(7)
C13 C12 C17 119.1(7)
C17 C12 C11 120.6(7)
C12 C13 H13 119.5
C14 C13 C12 120.9(7)
C14 C13 H13 119.5
C13 C14 H14 120.5
C13 C14 C15 119.1(7)
C15 C14 H14 120.5
C14 C15 C18 118.5(7)
C16 C15 C14 121.1(7)
C16 C15 C18 120.2(7)
C15 C16 H16 119.5
C15 C16 C17 120.9(7)
C17 C16 H16 119.5
C12 C17 H17 120.7
C16 C17 C12 118.5(7)
C16 C17 H17 120.7
N3 C18 C15 108.7(5)
N3 C18 H18A 110.0
N3 C18 H18B 110.0
C15 C18 H18A 110.0
C15 C18 H18B 110.0
H18A C18 H18B 108.3
N3 C19 H19 119.2
N3 C19 C20 121.6(6)
C20 C19 H19 119.2
C19 C20 H20 120.2
C19 C20 C21 119.6(6)
C21 C20 H20 120.2
C20 C21 C24 120.4(6)
C22 C21 C20 117.8(6)
C22 C21 C24 121.7(6)
C21 C22 H22 119.7
C21 C22 C23 120.6(6)
C23 C22 H22 119.7
N3 C23 C22 119.1(6)
N3 C23 H23 120.4
C22 C23 H23 120.4
C25 C24 C21 122.2(6)
C25 C24 C28 117.1(6)
C28 C24 C21 120.7(6)
C24 C25 H25 120.2
C24 C25 C26 119.6(7)
C26 C25 H25 120.2
N4 C26 C25 120.9(7)
N4 C26 H26 119.6
C25 C26 H26 119.6
N4 C27 H27 119.5
N4 C27 C28 121.0(7)
C28 C27 H27 119.5
C24 C28 H28 119.6
C27 C28 C24 120.8(7)
C27 C28 H28 119.6
N4 C29 H29A 110.3
N4 C29 H29B 110.3
N4 C29 C30 107.2(5)
H29A C29 H29B 108.5
C30 C29 H29A 110.3
C30 C29 H29B 110.3
C31 C30 C29 120.9(6)
C31 C30 C35 118.7(6)
C35 C30 C29 120.1(7)
C30 C31 H31 118.8
C30 C31 C32 122.3(6)
C32 C31 H31 118.8
C31 C32 H32 120.6
C31 C32 C33 118.9(7)
C33 C32 H32 120.6
C32 C33 C36 120.9(6)
C34 C33 C32 119.4(7)
C34 C33 C36 119.6(6)
C33 C34 H34 119.9
C33 C34 C35 120.2(6)
C35 C34 H34 119.9
C30 C35 C34 120.3(7)
C30 C35 H35 119.9
C34 C35 H35 119.9
N1 C36 C33 108.8(5)
N1 C36 H36A 109.9
N1 C36 H36B 109.9
C33 C36 H36A 109.9
C33 C36 H36B 109.9
H36A C36 H36B 108.3
F8 P2 F7 90.2(3)
F8 P2 F9 90.4(3)
F8 P2 F10 178.5(3)
F8 P2 F11 90.1(3)
F8 P2 F12 90.5(3)
F9 P2 F7 178.2(3)
F9 P2 F10 90.9(3)
F9 P2 F12 89.0(3)
F10 P2 F7 88.4(3)
F11 P2 F7 90.6(3)
F11 P2 F9 91.1(3)
F11 P2 F10 90.5(3)
F11 P2 F12 179.4(3)
F12 P2 F7 89.3(3)
F12 P2 F10 88.9(3)
H1SA C1S H1SB 109.5
H1SA C1S H1SC 109.5
H1SB C1S H1SC 109.5
C2S C1S H1SA 109.5
C2S C1S H1SB 109.5
C2S C1S H1SC 109.5
O1S C2S C1S 123.7(8)
O1S C2S C3S 119.8(8)
C1S C2S C3S 116.6(8)
C2S C3S H3SA 109.5
C2S C3S H3SB 109.5
C2S C3S H3SC 109.5
H3SA C3S H3SB 109.5
H3SA C3S H3SC 109.5
H3SB C3S H3SC 109.5
F19 P4 F20 89.7(3)
F19 P4 F21 175.5(4)
F20 P4 F21 85.9(3)
F22 P4 F19 92.9(5)
F22 P4 F20 176.8(4)
F22 P4 F21 91.5(5)
F22 P4 F23 90.1(3)
F22 P4 F24 88.8(3)
F23 P4 F19 89.3(3)
F23 P4 F20 88.1(3)
F23 P4 F21 90.5(3)
F23 P4 F24 178.9(3)
F24 P4 F19 90.8(3)
F24 P4 F20 93.0(3)
F24 P4 F21 89.5(3)
H4SA C4S H4SB 109.5
H4SA C4S H4SC 109.5
H4SB C4S H4SC 109.5
C5S C4S H4SA 109.5
C5S C4S H4SB 109.5
C5S C4S H4SC 109.5
O2S C5S C4S 120.9(8)
O2S C5S C6S 124.8(8)
C4S C5S C6S 114.3(7)
C5S C6S H6SA 109.5
C5S C6S H6SB 109.5
C5S C6S H6SC 109.5
H6SA C6S H6SB 109.5
H6SA C6S H6SC 109.5
H6SB C6S H6SC 109.5
F13 P3 F14 84.5(5)
F13 P3 F16 92.8(5)
F13 P3 F17 88.6(4)
F13 P3 F18 91.5(5)
F14 P3 F16 177.2(5)
F14 P3 F17 92.7(3)
F15 P3 F13 176.8(5)
F15 P3 F14 95.5(5)
F15 P3 F16 87.2(5)
F15 P3 F17 88.2(4)
F15 P3 F18 91.7(5)
F16 P3 F17 87.8(3)
F18 P3 F14 89.2(3)
F18 P3 F16 90.3(3)
F18 P3 F17 178.1(3)
F1 P1 F2 90.0(2)
F1 P1 F3 178.5(3)
F1 P1 F6 89.0(2)
F2 P1 F3 89.3(2)
F2 P1 F6 88.9(2)
F3 P1 F6 89.6(2)
F4 P1 F1 90.7(2)
F4 P1 F2 179.3(3)
F4 P1 F3 90.0(2)
F4 P1 F6 90.9(2)
F5 P1 F1 90.6(2)
F5 P1 F2 89.5(2)
F5 P1 F3 90.8(2)
F5 P1 F4 90.7(2)
F5 P1 F6 178.4(2)
F26 P5 F25 92.7(7)
F26 P5 F28 176.2(7)
F26 P5 F29 92.1(7)
F27 P5 F25 171.4(7)
F27 P5 F26 91.6(7)
F27 P5 F28 91.4(7)
F27 P5 F29 85.1(7)
F28 P5 F25 84.1(7)
F28 P5 F29 85.8(6)
F29 P5 F25 87.2(7)
F30 P5 F25 95.2(7)
F30 P5 F26 86.9(6)
F30 P5 F27 92.5(7)
F30 P5 F28 95.3(7)
F30 P5 F29 177.4(8)
F25A P5A F27A 168.9(11)
F26A P5A F25A 86.1(10)
F26A P5A F27A 92.9(10)
F28A P5A F25A 88.4(11)
F28A P5A F26A 172.5(11)
F28A P5A F27A 93.5(11)
F28A P5A F29A 83.7(10)
F28A P5A F30A 93.8(11)
F29A P5A F25A 92.7(10)
F29A P5A F26A 91.4(10)
F29A P5A F27A 98.4(12)
F30A P5A F25A 83.8(11)
F30A P5A F26A 90.7(10)
F30A P5A F27A 85.2(10)
F30A P5A F29A 175.7(12)

loop_
_geom_bond_atom_site_label_1
_geom_bond_atom_site_label_2
_geom_bond_distance
O1 C37 1.374(7)
O1 C42 1.402(9)
O2 C43 1.422(12)
O2 C44 1.476(17)
O2 C44A 1.33(3)
O3 C55 1.381(7)
O3 C59 1.456(9)
O4 C60 1.412(8)
O4 C61 1.411(9)
N5 N6 1.290(9)
N5 C45 1.46(2)
N5 C45A 1.56(4)
N5 C47 1.316(11)
N6 N7 1.311(9)
N7 C46 1.359(9)
N8 C49 1.493(10)
N8 C50 1.334(9)
N8 C54 1.313(10)
N9 N10 1.317(7)
N9 C62 1.492(8)
N9 C64 1.349(9)
N10 N11 1.330(8)
N11 C63 1.341(8)
N12 C66 1.469(10)
N12 C67 1.343(9)
N12 C71 1.353(10)
C37 C38 1.377(9)
C37 C58 1.431(10)
C38 H38 0.9500
C38 C39 1.431(10)
C39 H39 0.9500
C39 C40 1.339(10)
C040 H04 0.9500
C040 C56 1.402(8)
C040 C57 1.373(9)
C40 H40 0.9500
C40 C41 1.426(9)
C41 C55 1.404(10)
C41 C58 1.415(8)
C42 H42A 0.9900
C42 H42B 0.9900
C42 C43 1.529(11)
C43 H43A 0.9900
C43 H43B 0.9900
C44 H44A 0.9900
C44 H44B 0.9900
C44 C45 1.53(5)
C45 H45A 0.9900
C45 H45B 0.9900
C44A H44C 0.9900
C44A H44D 0.9900
C44A C45A 1.49(7)
C45A H45C 0.9900
C45A H45D 0.9900
C46 C47 1.339(11)
C46 C48 1.487(10)
C47 H47 0.9500
C48 H48A 0.9900
C48 H48B 0.9900
C48 C49 1.541(10)
C49 H49A 0.9900
C49 H49B 0.9900
C50 H50 0.9500
C50 C51 1.358(10)
C51 H51 0.9500
C51 C52 1.410(10)
C52 C53 1.378(10)
C52 C69 1.476(11)
C53 H53 0.9500
C53 C54 1.372(12)
C54 H54 0.9500
C55 C56 1.373(9)
C56 H56 0.9500
C57 H57 0.9500
C57 C58 1.404(9)
C59 H59A 0.9900
C59 H59B 0.9900
C59 C60 1.494(10)
C60 H60A 0.9900
C60 H60B 0.9900
C61 H61A 0.9900
C61 H61B 0.9900
C61 C62 1.502(11)
C62 H62A 0.9900
C62 H62B 0.9900
C63 C64 1.378(8)
C63 C65 1.483(10)
C64 H64 0.9500
C65 H65A 0.9900
C65 H65B 0.9900
C65 C66 1.520(11)
C66 H66A 0.9900
C66 H66B 0.9900
C67 H67 0.9500
C67 C68 1.363(10)
C68 H68 0.9500
C68 C69 1.389(10)
C69 C70 1.388(10)
C70 H70 0.9500
C70 C71 1.353(11)
C71 H71 0.9500
N1 C1 1.320(8)
N1 C5 1.323(8)
N1 C36 1.494(8)
N2 C8 1.314(10)
N2 C9 1.360(9)
N2 C11 1.496(9)
N3 C18 1.494(8)
N3 C19 1.316(9)
N3 C23 1.347(8)
N4 C26 1.343(9)
N4 C27 1.332(9)
N4 C29 1.511(8)
C1 H1 0.9500
C1 C2 1.397(9)
C2 H2 0.9500
C2 C3 1.374(10)
C3 C4 1.405(9)
C3 C6 1.504(9)
C4 H4 0.9500
C4 C5 1.375(9)
C5 H5 0.9500
C6 C7 1.381(9)
C6 C10 1.392(10)
C7 H7 0.9500
C7 C8 1.372(10)
C8 H8 0.9500
C9 H9 0.9500
C9 C10 1.363(10)
C10 H10 0.9500
C11 H11A 0.9900
C11 H11B 0.9900
C11 C12 1.487(10)
C12 C13 1.405(10)
C12 C17 1.408(10)
C13 H13 0.9500
C13 C14 1.373(10)
C14 H14 0.9500
C14 C15 1.390(10)
C15 C16 1.363(10)
C15 C18 1.533(10)
C16 H16 0.9500
C16 C17 1.397(10)
C17 H17 0.9500
C18 H18A 0.9900
C18 H18B 0.9900
C19 H19 0.9500
C19 C20 1.366(9)
C20 H20 0.9500
C20 C21 1.392(9)
C21 C22 1.373(9)
C21 C24 1.507(9)
C22 H22 0.9500
C22 C23 1.388(9)
C23 H23 0.9500
C24 C25 1.377(9)
C24 C28 1.400(9)
C25 H25 0.9500
C25 C26 1.392(9)
C26 H26 0.9500
C27 H27 0.9500
C27 C28 1.360(9)
C28 H28 0.9500
C29 H29A 0.9900
C29 H29B 0.9900
C29 C30 1.518(10)
C30 C31 1.354(10)
C30 C35 1.382(9)
C31 H31 0.9500
C31 C32 1.385(10)
C32 H32 0.9500
C32 C33 1.388(9)
C33 C34 1.377(9)
C33 C36 1.537(9)
C34 H34 0.9500
C34 C35 1.389(9)
C35 H35 0.9500
C36 H36A 0.9900
C36 H36B 0.9900
P2 F7 1.605(5)
P2 F8 1.561(5)
P2 F9 1.586(5)
P2 F10 1.598(5)
P2 F11 1.583(6)
P2 F12 1.594(5)
O1S C2S 1.209(10)
C1S H1SA 0.9800
C1S H1SB 0.9800
C1S H1SC 0.9800
C1S C2S 1.451(12)
C2S C3S 1.508(12)
C3S H3SA 0.9800
C3S H3SB 0.9800
C3S H3SC 0.9800
P4 F19 1.582(6)
P4 F20 1.588(5)
P4 F21 1.598(5)
P4 F22 1.545(6)
P4 F23 1.572(5)
P4 F24 1.582(5)
O2S C5S 1.192(9)
C4S H4SA 0.9800
C4S H4SB 0.9800
C4S H4SC 0.9800
C4S C5S 1.505(11)
C5S C6S 1.514(11)
C6S H6SA 0.9800
C6S H6SB 0.9800
C6S H6SC 0.9800
P3 F13 1.550(7)
P3 F14 1.566(5)
P3 F15 1.547(7)
P3 F16 1.579(5)
P3 F17 1.605(5)
P3 F18 1.555(6)
P1 F1 1.599(4)
P1 F2 1.604(4)
P1 F3 1.607(4)
P1 F4 1.594(4)
P1 F5 1.589(4)
P1 F6 1.613(4)
P5 F25 1.622(11)
P5 F26 1.597(10)
P5 F27 1.582(11)
P5 F28 1.599(11)
P5 F29 1.613(11)
P5 F30 1.577(11)
P5A F25A 1.68(2)
P5A F26A 1.625(18)
P5A F27A 1.70(2)
P5A F28A 1.505(19)
P5A F29A 1.61(2)
P5A F30A 1.57(2)

loop_
_geom_torsion_atom_site_label_1
_geom_torsion_atom_site_label_2
_geom_torsion_atom_site_label_3
_geom_torsion_atom_site_label_4
_geom_torsion
O1 C37 C38 C39 -177.8(6)
O1 C37 C58 C41 175.4(6)
O1 C37 C58 C57 -5.4(9)
O1 C42 C43 O2 -70.8(9)
O2 C44 C45 N5 73(3)
O2 C44A C45A N5 -88(4)
O3 C55 C56 C040 -178.0(6)
O3 C59 C60 O4 -71.5(8)
O4 C61 C62 N9 -54.7(8)
N5 N6 N7 C46 0.3(9)
N6 N5 C45 C44 -108(2)
N6 N5 C45A C44A 4(4)
N6 N5 C47 C46 -2.0(12)
N6 N7 C46 C47 -1.5(9)
N6 N7 C46 C48 175.2(6)
N7 C46 C47 N5 2.1(11)
N7 C46 C48 C49 94.9(9)
N8 C50 C51 C52 1.5(9)
N9 N10 N11 C63 -0.2(8)
N10 N9 C62 C61 115.5(7)
N10 N9 C64 C63 -1.3(8)
N10 N11 C63 C64 -0.6(8)
N10 N11 C63 C65 -177.8(7)
N11 C63 C64 N9 1.1(8)
N11 C63 C65 C66 72.2(9)
N12 C67 C68 C69 0.9(10)
C37 O1 C42 C43 175.3(7)
C37 C38 C39 C40 3.8(11)
C38 C37 C58 C41 -2.1(10)
C38 C37 C58 C57 177.0(6)
C38 C39 C40 C41 -4.4(11)
C39 C40 C41 C55 179.5(6)
C39 C40 C41 C58 1.5(10)
C040 C57 C58 C37 -178.5(6)
C040 C57 C58 C41 0.7(9)
C40 C41 C55 O3 -3.7(9)
C40 C41 C55 C56 176.2(6)
C40 C41 C58 C37 1.7(9)
C40 C41 C58 C57 -177.5(6)
C41 C55 C56 C040 2.1(9)
C42 O1 C37 C38 -1.6(10)
C42 O1 C37 C58 -179.1(6)
C43 O2 C44 C45 176.0(17)
C43 O2 C44A C45A -104(2)
C44 O2 C43 C42 -128.6(13)
C44 O2 C44A C45A -31(2)
C45 N5 N6 N7 -168.6(11)
C45 N5 C45A C44A -60(4)
C45 N5 C47 C46 164.4(17)
C44A O2 C43 C42 -78(4)
C44A O2 C44 C45 40(3)
C45A N5 N6 N7 163(2)
C45A N5 C45 C44 23(3)
C45A N5 C47 C46 -166.5(19)
C46 C48 C49 N8 -69.9(10)
C47 N5 N6 N7 1.1(11)
C47 N5 C45 C44 86(2)
C47 N5 C45A C44A 164(2)
C47 C46 C48 C49 -89.6(13)
C48 C46 C47 N5 -173.9(9)
C49 N8 C50 C51 179.4(6)
C49 N8 C54 C53 -179.5(6)
C50 N8 C49 C48 112.5(8)
C50 N8 C54 C53 -1.6(10)
C50 C51 C52 C53 -4.1(9)
C50 C51 C52 C69 175.4(6)
C51 C52 C53 C54 4.0(10)
C51 C52 C69 C68 33.5(9)
C51 C52 C69 C70 -144.0(7)
C52 C53 C54 N8 -1.2(11)
C52 C69 C70 C71 175.9(6)
C53 C52 C69 C68 -147.0(7)
C53 C52 C69 C70 35.5(10)
C54 N8 C49 C48 -69.6(9)
C54 N8 C50 C51 1.5(10)
C55 O3 C59 C60 90.4(7)
C55 C41 C58 C37 -176.4(6)
C55 C41 C58 C57 4.4(9)
C56 C040 C57 C58 -4.6(10)
C57 C040 C56 C55 3.2(10)
C58 C37 C38 C39 -0.5(10)
C58 C41 C55 O3 174.3(5)
C58 C41 C55 C56 -5.9(9)
C59 O3 C55 C41 170.4(5)
C59 O3 C55 C56 -9.4(9)
C60 O4 C61 C62 -172.6(6)
C61 O4 C60 C59 -158.4(6)
C62 N9 N10 N11 179.4(6)
C62 N9 C64 C63 -179.6(7)
C63 C65 C66 N12 -67.8(8)
C64 N9 N10 N11 1.0(8)
C64 N9 C62 C61 -66.4(9)
C64 C63 C65 C66 -104.3(9)
C65 C63 C64 N9 178.0(8)
C66 N12 C67 C68 174.5(6)
C66 N12 C71 C70 -175.3(6)
C67 N12 C66 C65 -77.7(8)
C67 N12 C71 C70 1.0(10)
C67 C68 C69 C52 -176.7(6)
C67 C68 C69 C70 0.9(9)
C68 C69 C70 C71 -1.7(10)
C69 C52 C53 C54 -175.5(6)
C69 C70 C71 N12 0.8(11)
C71 N12 C66 C65 98.7(8)
C71 N12 C67 C68 -1.9(10)
N1 C1 C2 C3 0.7(10)
N2 C9 C10 C6 -1.4(12)
N2 C11 C12 C13 -90.7(8)
N2 C11 C12 C17 86.7(7)
N3 C19 C20 C21 0.9(10)
N4 C27 C28 C24 0.6(10)
N4 C29 C30 C31 -90.8(7)
N4 C29 C30 C35 83.4(8)
C1 N1 C5 C4 -1.1(10)
C1 N1 C36 C33 89.0(7)
C1 C2 C3 C4 -0.4(10)
C1 C2 C3 C6 175.6(6)
C2 C3 C4 C5 -0.6(9)
C2 C3 C6 C7 3.5(10)
C2 C3 C6 C10 -173.9(6)
C3 C4 C5 N1 1.4(10)
C3 C6 C7 C8 -172.9(6)
C3 C6 C10 C9 174.0(7)
C4 C3 C6 C7 179.3(6)
C4 C3 C6 C10 1.9(10)
C5 N1 C1 C2 0.1(10)
C5 N1 C36 C33 -85.2(7)
C6 C3 C4 C5 -176.5(6)
C6 C7 C8 N2 -0.7(12)
C7 C6 C10 C9 -3.5(11)
C8 N2 C9 C10 5.4(11)
C8 N2 C11 C12 -87.5(8)
C9 N2 C8 C7 -4.4(11)
C9 N2 C11 C12 87.4(8)
C10 C6 C7 C8 4.5(11)
C11 N2 C8 C7 170.4(7)
C11 N2 C9 C10 -169.7(7)
C11 C12 C13 C14 170.8(6)
C11 C12 C17 C16 -172.4(6)
C12 C13 C14 C15 2.7(9)
C13 C12 C17 C16 5.1(9)
C13 C14 C15 C16 3.0(9)
C13 C14 C15 C18 -172.8(6)
C14 C15 C16 C17 -4.5(9)
C14 C15 C18 N3 86.9(8)
C15 C16 C17 C12 0.4(9)
C16 C15 C18 N3 -88.9(7)
C17 C12 C13 C14 -6.7(9)
C18 N3 C19 C20 -173.5(6)
C18 N3 C23 C22 172.4(6)
C18 C15 C16 C17 171.2(6)
C19 N3 C18 C15 83.5(8)
C19 N3 C23 C22 -3.0(11)
C19 C20 C21 C22 -2.1(10)
C19 C20 C21 C24 174.6(6)
C20 C21 C22 C23 0.9(11)
C20 C21 C24 C25 15.6(9)
C20 C21 C24 C28 -164.1(6)
C21 C22 C23 N3 1.6(11)
C21 C24 C25 C26 -173.3(6)
C21 C24 C28 C27 174.2(6)
C22 C21 C24 C25 -167.8(7)
C22 C21 C24 C28 12.5(10)
C23 N3 C18 C15 -91.9(8)
C23 N3 C19 C20 1.7(10)
C24 C21 C22 C23 -175.8(6)
C24 C25 C26 N4 -2.6(10)
C25 C24 C28 C27 -5.5(10)
C26 N4 C27 C28 3.5(10)
C26 N4 C29 C30 -96.3(7)
C27 N4 C26 C25 -2.5(10)
C27 N4 C29 C30 80.5(8)
C28 C24 C25 C26 6.4(9)
C29 N4 C26 C25 174.3(6)
C29 N4 C27 C28 -173.3(6)
C29 C30 C31 C32 171.2(6)
C29 C30 C35 C34 -171.6(5)
C30 C31 C32 C33 -0.5(9)
C31 C30 C35 C34 2.8(9)
C31 C32 C33 C34 4.5(9)
C31 C32 C33 C36 -171.0(5)
C32 C33 C34 C35 -4.9(9)
C32 C33 C36 N1 88.7(7)
C33 C34 C35 C30 1.2(9)
C34 C33 C36 N1 -86.9(7)
C35 C30 C31 C32 -3.2(9)
C36 N1 C1 C2 -174.1(6)
C36 N1 C5 C4 172.9(6)
C36 C33 C34 C35 170.7(5)

loop_
_smtbx_masks_void_nr
_smtbx_masks_void_average_x
_smtbx_masks_void_average_y
_smtbx_masks_void_average_z
_smtbx_masks_void_volume
_smtbx_masks_void_count_electrons
1 -0.856 -0.850 -0.856 2388.4 732.8
2 -0.037 0.019 0.438 7.2 0.1
3 0.037 -0.019 0.562 7.2 0.1
4 0.463 0.481 0.937 7.2 0.1
5 0.538 0.519 0.063 7.2 0.1
